data_7034588
loop_
_publ_author_name
'Toure, Momar'
'Chuzel, Olivier'
'Parrain, Jean-Luc'

_publ_section_title
;
 Synthesis and structure of Ag(i), Pd(ii), Rh(i), Ru(ii) and Au(i)
 NHC-complexes with a pendant Lewis acidic boronic ester moiety.
;
_journal_issue 16
_journal_name_full 'Dalton transactions (Cambridge, England : 2003)'
_journal_page_first 7139
_journal_page_last 7143
_journal_paper_doi 10.1039/c5dt00814j
_journal_volume 44
_journal_year 2015
_chemical_compound_source 'synthesis as described'
_chemical_formula_moiety 'C36 H50 B2 Cl4 N4 O4 Pd2'
_chemical_formula_sum 'C36 H50 B2 Cl4 N4 O4 Pd2'
_chemical_formula_weight 979.02
_chemical_name_systematic
;
?
;
_space_group_IT_number 14
_symmetry_cell_setting monoclinic
_symmetry_Int_Tables_number 14
_symmetry_space_group_name_Hall '-P 2ybc'
_symmetry_space_group_name_H-M 'P 1 21/c 1'
_atom_sites_solution_hydrogens geom
_atom_sites_solution_primary direct
_atom_sites_solution_secondary difmap
_audit_conform_dict_location ftp://ftp.iucr.org/pub/cif_core.dic
_audit_conform_dict_name cif_core.dic
_audit_conform_dict_version 2.4
_audit_creation_date 2011-05-03T15:46:33-00:00
_audit_creation_method 'WinGX routine CIF_UPDATE'
_audit_update_record
;
2012-01-24 deposited with the CCDC.
2015-03-24 downloaded from the CCDC.
;
_cell_angle_alpha 90
_cell_angle_beta 101.059(2)
_cell_angle_gamma 90
_cell_formula_units_Z 4
_cell_length_a 12.4975(2)
_cell_length_b 29.8395(6)
_cell_length_c 13.2162(2)
_cell_measurement_reflns_used 44952
_cell_measurement_temperature 293(2)
_cell_measurement_theta_max 28.7
_cell_measurement_theta_min 1.36
_cell_measurement_wavelength 0.71073
_cell_volume 4837.05(15)
_computing_molecular_graphics 'Ortep-3 for Windows (Farrugia, 1997)'
_computing_publication_material 'WinGX publication routines (Farrugia, 1999)'
_computing_structure_refinement 'SHELXL-97 (Sheldrick, 1997)'
_computing_structure_solution 'SHELXS-97 (Sheldrick, 1990)'
_diffrn_ambient_temperature 293(2)
_diffrn_measured_fraction_theta_full 0.959
_diffrn_measured_fraction_theta_max 0.959
_diffrn_measurement_device_type KappaCCD
_diffrn_measurement_method 'Omega + Phi scan'
_diffrn_radiation_monochromator graphite
_diffrn_radiation_probe x-ray
_diffrn_radiation_type MoK\a
_diffrn_radiation_wavelength 0.71073
_diffrn_reflns_av_R_equivalents 0.0666
_diffrn_reflns_av_unetI/netI 0.0979
_diffrn_reflns_limit_h_max 15
_diffrn_reflns_limit_h_min -16
_diffrn_reflns_limit_k_max 40
_diffrn_reflns_limit_k_min -37
_diffrn_reflns_limit_l_max 13
_diffrn_reflns_limit_l_min -17
_diffrn_reflns_number 44952
_diffrn_reflns_reduction_process
;
Scaled and merged with Sortav
R.H. Blessing, (1987) Cryst. Rev. 1, 3-58
R.H. Blessing, (1989) J. Appl. Cryst. 22, 396-397
;
_diffrn_reflns_theta_full 28.7
_diffrn_reflns_theta_max 28.7
_diffrn_reflns_theta_min 1.36
_diffrn_standards_number none
_exptl_absorpt_coefficient_mu 1.001
_exptl_absorpt_correction_type none
_exptl_crystal_colour yellow
_exptl_crystal_density_diffrn 1.344
_exptl_crystal_density_method 'not measured'
_exptl_crystal_description prism
_exptl_crystal_F_000 1984
_exptl_crystal_size_max 0.3
_exptl_crystal_size_mid 0.2
_exptl_crystal_size_min 0.04
_platon_squeeze_details
;
;
_refine_diff_density_max 1.152
_refine_diff_density_min -0.933
_refine_diff_density_rms 0.15
_refine_ls_extinction_method none
_refine_ls_goodness_of_fit_ref 1.01
_refine_ls_hydrogen_treatment constr
_refine_ls_matrix_type full
_refine_ls_number_parameters 469
_refine_ls_number_reflns 11983
_refine_ls_number_restraints 0
_refine_ls_restrained_S_all 1.01
_refine_ls_R_factor_all 0.1221
_refine_ls_R_factor_gt 0.0683
_refine_ls_shift/su_max 0.000
_refine_ls_shift/su_mean 0
_refine_ls_structure_factor_coef Fsqd
_refine_ls_weighting_details 'calc w=1/[\s^2^(Fo^2^)+(0.1273P)^2^+0.0000P] where P=(Fo^2^+2Fc^2^)/3'
_refine_ls_weighting_scheme calc
_refine_ls_wR_factor_gt 0.1939
_refine_ls_wR_factor_ref 0.2203
_reflns_number_gt 6857
_reflns_number_total 11983
_reflns_threshold_expression >2sigma(I)
_cod_data_source_file c5dt00814j2.cif
_cod_data_source_block mom82
_cod_depositor_comments 'Adding full bibliography for 7034588--7034592.cif.'
_cod_original_cell_volume 4837.05(14)
_cod_original_sg_symbol_H-M 'P 21/c'
_cod_database_code 7034588

loop_
_symmetry_equiv_pos_as_xyz
'x, y, z'
'-x, y+1/2, -z+1/2'
'-x, -y, -z'
'x, -y-1/2, z-1/2'

loop_
_atom_site_label
_atom_site_type_symbol
_atom_site_fract_x
_atom_site_fract_y
_atom_site_fract_z
_atom_site_U_iso_or_equiv
_atom_site_adp_type
_atom_site_occupancy
_atom_site_symmetry_multiplicity
_atom_site_calc_flag
_atom_site_refinement_flags
C1 C 0.4518(5) -0.1038(3) 0.6189(5) 0.0631(17) Uani 1 1 d .
C2 C 0.4408(13) -0.0636(3) 0.5707(7) 0.155(6) Uani 1 1 d .
H2 H 0.4311 -0.0376 0.6065 0.186 Uiso 1 1 calc R
C3 C 0.4443(12) -0.0621(4) 0.4648(7) 0.153(6) Uani 1 1 d .
H3 H 0.4448 -0.0346 0.4321 0.184 Uiso 1 1 calc R
C4 C 0.4468(8) -0.0998(4) 0.4112(7) 0.106(3) Uani 1 1 d .
H4 H 0.4443 -0.0987 0.3404 0.127 Uiso 1 1 calc R
C5 C 0.4534(9) -0.1413(4) 0.4627(7) 0.122(4) Uani 1 1 d .
H5 H 0.4549 -0.1676 0.4255 0.146 Uiso 1 1 calc R
C6 C 0.4576(8) -0.1432(3) 0.5679(6) 0.093(3) Uani 1 1 d .
H6 H 0.4641 -0.1705 0.6027 0.112 Uiso 1 1 calc R
C7 C 0.5191(5) -0.08749(19) 0.8065(4) 0.0481(13) Uani 1 1 d .
C8 C 0.3604(6) -0.1245(3) 0.7660(5) 0.0685(19) Uani 1 1 d .
H8 H 0.2999 -0.1392 0.7286 0.082 Uiso 1 1 calc R
C9 C 0.3826(5) -0.1171(3) 0.8680(5) 0.071(2) Uani 1 1 d .
H9 H 0.34 -0.126 0.9148 0.085 Uiso 1 1 calc R
C10 C 0.5360(5) -0.0821(2) 0.9952(4) 0.0569(15) Uani 1 1 d .
H10A H 0.4851 -0.0673 1.0311 0.068 Uiso 1 1 calc R
H10B H 0.5948 -0.0614 0.9914 0.068 Uiso 1 1 calc R
C11 C 0.5825(6) -0.1243(2) 1.0560(4) 0.0621(17) Uani 1 1 d .
H11A H 0.5243 -0.1458 1.0552 0.075 Uiso 1 1 calc R
H11B H 0.6368 -0.1379 1.0222 0.075 Uiso 1 1 calc R
C12 C 0.6343(6) -0.1135(2) 1.1674(5) 0.0667(18) Uani 1 1 d .
H12A H 0.5825 -0.0976 1.2003 0.08 Uiso 1 1 calc R
H12B H 0.6974 -0.0944 1.1691 0.08 Uiso 1 1 calc R
C13 C 0.6563(7) -0.2277(3) 1.2830(8) 0.101(3) Uani 1 1 d .
C14 C 0.7701(8) -0.2159(4) 1.3012(9) 0.121(4) Uani 1 1 d .
C15 C 0.6403(15) -0.2550(5) 1.1757(11) 0.222(9) Uani 1 1 d .
H15A H 0.6724 -0.2384 1.1269 0.334 Uiso 1 1 calc R
H15B H 0.5639 -0.259 1.149 0.334 Uiso 1 1 calc R
H15C H 0.675 -0.2837 1.1873 0.334 Uiso 1 1 calc R
C16 C 0.6058(8) -0.2539(4) 1.3566(10) 0.156(6) Uani 1 1 d .
H16A H 0.5294 -0.2576 1.3294 0.234 Uiso 1 1 calc R
H16B H 0.6154 -0.2384 1.4213 0.234 Uiso 1 1 calc R
H16C H 0.6399 -0.2828 1.3667 0.234 Uiso 1 1 calc R
C17 C 0.8581(9) -0.2455(4) 1.2900(12) 0.167(6) Uani 1 1 d .
H17A H 0.9258 -0.2294 1.3047 0.251 Uiso 1 1 calc R
H17B H 0.8465 -0.2567 1.2206 0.251 Uiso 1 1 calc R
H17C H 0.8607 -0.2701 1.3371 0.251 Uiso 1 1 calc R
C18 C 0.7784(17) -0.2012(5) 1.4308(9) 0.243(10) Uani 1 1 d .
H18A H 0.7168 -0.183 1.4375 0.365 Uiso 1 1 calc R
H18B H 0.8444 -0.1847 1.4546 0.365 Uiso 1 1 calc R
H18C H 0.7784 -0.2279 1.4715 0.365 Uiso 1 1 calc R
C19 C 0.9237(5) 0.0660(2) 1.0695(5) 0.0611(17) Uani 1 1 d .
C20 C 0.8754(6) 0.0258(3) 1.0794(6) 0.082(2) Uani 1 1 d .
H20 H 0.8636 0.0059 1.0243 0.098 Uiso 1 1 calc R
C21 C 0.8426(8) 0.0139(4) 1.1730(7) 0.112(3) Uani 1 1 d .
H21 H 0.8079 -0.0133 1.1783 0.135 Uiso 1 1 calc R
C22 C 0.8626(10) 0.0432(4) 1.2572(8) 0.118(4) Uani 1 1 d .
H22 H 0.8414 0.0358 1.3188 0.141 Uiso 1 1 calc R
C23 C 0.9149(8) 0.0838(4) 1.2469(7) 0.103(3) Uani 1 1 d .
H23 H 0.9293 0.1035 1.3023 0.124 Uiso 1 1 calc R
C24 C 0.9456(7) 0.0949(3) 1.1544(5) 0.081(2) Uani 1 1 d .
H24 H 0.9812 0.1219 1.1488 0.097 Uiso 1 1 calc R
C25 C 1.0561(5) 0.0990(2) 0.9721(6) 0.0687(18) Uani 1 1 d .
H25 H 1.1106 0.1069 1.0275 0.082 Uiso 1 1 calc R
C26 C 1.0577(6) 0.1052(2) 0.8735(5) 0.0686(18) Uani 1 1 d .
H26 H 1.1135 0.1185 0.8466 0.082 Uiso 1 1 calc R
C27 C 0.9000(5) 0.07155(19) 0.8815(4) 0.0508(14) Uani 1 1 d .
C28 C 0.9310(6) 0.0896(2) 0.7050(5) 0.0632(17) Uani 1 1 d .
H28A H 0.8738 0.0678 0.6823 0.076 Uiso 1 1 calc R
H28B H 0.9937 0.0812 0.6758 0.076 Uiso 1 1 calc R
C29 C 0.8925(6) 0.1349(2) 0.6662(5) 0.0701(18) Uani 1 1 d .
H29A H 0.9492 0.1567 0.6905 0.084 Uiso 1 1 calc R
H29B H 0.8289 0.1429 0.6942 0.084 Uiso 1 1 calc R
C30 C 0.8631(7) 0.1367(2) 0.5462(5) 0.0721(19) Uani 1 1 d .
H30A H 0.9237 0.1248 0.5185 0.087 Uiso 1 1 calc R
H30B H 0.8006 0.1175 0.5228 0.087 Uiso 1 1 calc R
C31 C 0.8012(9) 0.2593(3) 0.4966(6) 0.099(3) Uani 1 1 d .
C32 C 0.8075(8) 0.2419(3) 0.3903(6) 0.091(3) Uani 1 1 d .
C33 C 0.8636(9) 0.2974(3) 0.5348(8) 0.130(4) Uani 1 1 d .
H33A H 0.8509 0.3046 0.6023 0.195 Uiso 1 1 calc R
H33B H 0.8425 0.3223 0.4894 0.195 Uiso 1 1 calc R
H33C H 0.9396 0.2911 0.5385 0.195 Uiso 1 1 calc R
C34 C 0.6798(9) 0.2654(4) 0.4995(8) 0.116(3) Uani 1 1 d .
H34A H 0.6401 0.2393 0.4717 0.174 Uiso 1 1 calc R
H34B H 0.6523 0.2912 0.4593 0.174 Uiso 1 1 calc R
H34C H 0.6713 0.2697 0.5695 0.174 Uiso 1 1 calc R
C35 C 0.9326(9) 0.2531(5) 0.3686(12) 0.191(7) Uani 1 1 d .
H35A H 0.986 0.2442 0.4275 0.286 Uiso 1 1 calc R
H35B H 0.9391 0.2847 0.3571 0.286 Uiso 1 1 calc R
H35C H 0.9443 0.2369 0.309 0.286 Uiso 1 1 calc R
C36 C 0.7216(8) 0.2547(3) 0.3001(6) 0.113(3) Uani 1 1 d .
H36A H 0.7383 0.2418 0.2385 0.169 Uiso 1 1 calc R
H36B H 0.719 0.2867 0.2936 0.169 Uiso 1 1 calc R
H36C H 0.6521 0.2438 0.3103 0.169 Uiso 1 1 calc R
N1 N 0.4476(4) -0.10560(17) 0.7273(3) 0.0541(12) Uani 1 1 d .
N2 N 0.4806(4) -0.09385(17) 0.8913(3) 0.0538(12) Uani 1 1 d .
N3 N 0.9582(4) 0.07832(18) 0.9777(3) 0.0532(12) Uani 1 1 d .
N4 N 0.9611(4) 0.08835(17) 0.8176(4) 0.0541(12) Uani 1 1 d .
O1 O 0.5978(4) -0.18645(19) 1.2556(5) 0.0931(17) Uani 1 1 d .
O2 O 0.7701(4) -0.1724(2) 1.2484(5) 0.103(2) Uani 1 1 d .
O3 O 0.8416(5) 0.22127(18) 0.5611(4) 0.0980(19) Uani 1 1 d .
O4 O 0.8041(5) 0.19369(18) 0.4007(4) 0.0898(16) Uani 1 1 d .
Cl1 Cl 0.73423(14) -0.12895(5) 0.79789(15) 0.0695(5) Uani 1 1 d .
Cl2 Cl 0.57630(12) 0.01206(5) 0.79668(12) 0.0526(4) Uani 1 1 d .
Cl3 Cl 0.68812(12) 0.11600(5) 0.87205(11) 0.0502(3) Uani 1 1 d .
Cl4 Cl 0.82778(13) -0.02090(5) 0.79614(14) 0.0636(4) Uani 1 1 d .
Pd1 Pd 0.65746(4) -0.058588(15) 0.79754(3) 0.04689(16) Uani 1 1 d .
Pd2 Pd 0.75536(4) 0.046635(15) 0.84081(3) 0.04668(16) Uani 1 1 d .
B1 B 0.6695(6) -0.1578(3) 1.2267(5) 0.0597(19) Uani 1 1 d .
B2 B 0.8364(7) 0.1845(3) 0.5024(6) 0.0621(19) Uani 1 1 d .

loop_
_atom_site_aniso_label
_atom_site_aniso_U_11
_atom_site_aniso_U_22
_atom_site_aniso_U_33
_atom_site_aniso_U_23
_atom_site_aniso_U_13
_atom_site_aniso_U_12
C1 0.062(4) 0.078(5) 0.047(3) 0.005(3) 0.004(3) -0.011(4)
C2 0.321(19) 0.076(6) 0.055(5) 0.019(4) 0.006(7) -0.017(9)
C3 0.287(19) 0.107(9) 0.054(5) 0.024(5) 0.000(8) -0.010(9)
C4 0.136(8) 0.120(8) 0.054(4) 0.004(5) 0.000(5) -0.017(7)
C5 0.148(10) 0.130(10) 0.084(6) -0.040(6) 0.015(6) 0.010(7)
C6 0.133(8) 0.092(6) 0.060(4) 0.000(4) 0.030(4) 0.035(6)
C7 0.054(3) 0.045(3) 0.044(3) 0.004(2) 0.007(3) -0.009(3)
C8 0.061(4) 0.093(5) 0.049(3) -0.001(3) 0.003(3) -0.027(4)
C9 0.061(4) 0.093(6) 0.060(4) 0.008(4) 0.017(3) -0.024(4)
C10 0.059(4) 0.063(4) 0.047(3) -0.002(3) 0.007(3) -0.015(3)
C11 0.068(4) 0.074(5) 0.043(3) 0.001(3) 0.007(3) 0.004(4)
C12 0.070(5) 0.073(5) 0.058(4) 0.006(3) 0.016(3) 0.004(4)
C13 0.071(6) 0.083(6) 0.153(9) 0.041(6) 0.033(5) 0.012(5)
C14 0.073(6) 0.111(8) 0.184(10) 0.083(8) 0.036(6) 0.022(5)
C15 0.30(2) 0.152(13) 0.169(13) -0.072(11) -0.082(13) 0.006(14)
C16 0.096(7) 0.149(10) 0.247(14) 0.119(10) 0.093(9) 0.030(7)
C17 0.087(8) 0.147(11) 0.282(18) 0.088(11) 0.070(9) 0.041(8)
C18 0.41(3) 0.169(14) 0.091(8) 0.023(9) -0.102(12) -0.008(16)
C19 0.064(4) 0.057(4) 0.057(4) 0.009(3) -0.002(3) 0.006(3)
C20 0.091(6) 0.084(6) 0.067(4) 0.016(4) 0.007(4) -0.003(5)
C21 0.131(8) 0.113(8) 0.097(7) 0.052(6) 0.030(6) -0.001(6)
C22 0.149(10) 0.134(10) 0.068(6) 0.011(6) 0.015(6) 0.016(8)
C23 0.111(8) 0.124(9) 0.075(6) 0.007(6) 0.018(5) 0.032(7)
C24 0.101(6) 0.074(5) 0.061(4) 0.004(4) -0.004(4) 0.016(4)
C25 0.054(4) 0.070(5) 0.074(5) 0.010(4) -0.008(3) -0.006(3)
C26 0.061(4) 0.069(5) 0.075(5) 0.009(4) 0.011(3) -0.015(4)
C27 0.058(4) 0.038(3) 0.056(3) 0.005(3) 0.012(3) 0.003(3)
C28 0.076(5) 0.059(4) 0.058(4) 0.009(3) 0.021(3) -0.004(3)
C29 0.088(5) 0.059(4) 0.061(4) 0.009(3) 0.010(3) 0.003(4)
C30 0.090(5) 0.066(5) 0.060(4) 0.001(3) 0.012(3) -0.005(4)
C31 0.146(9) 0.060(5) 0.071(5) 0.018(4) -0.027(5) -0.011(5)
C32 0.119(7) 0.072(5) 0.072(5) 0.032(4) -0.007(4) -0.006(5)
C33 0.164(10) 0.071(6) 0.128(8) 0.010(6) -0.044(7) -0.016(7)
C34 0.124(9) 0.104(8) 0.115(7) 0.002(6) 0.012(6) 0.025(7)
C35 0.107(9) 0.232(16) 0.247(16) 0.135(13) 0.068(10) -0.014(10)
C36 0.139(8) 0.123(8) 0.067(5) 0.018(5) -0.001(5) 0.034(7)
N1 0.060(3) 0.060(3) 0.040(2) 0.000(2) 0.003(2) -0.014(3)
N2 0.058(3) 0.058(3) 0.045(3) 0.002(2) 0.008(2) -0.014(2)
N3 0.051(3) 0.056(3) 0.049(3) 0.011(2) 0.000(2) -0.006(2)
N4 0.053(3) 0.051(3) 0.057(3) 0.011(2) 0.008(2) -0.008(2)
O1 0.071(3) 0.080(4) 0.133(5) 0.042(3) 0.033(3) 0.014(3)
O2 0.061(3) 0.120(5) 0.129(5) 0.056(4) 0.021(3) 0.009(3)
O3 0.155(5) 0.061(3) 0.063(3) 0.003(3) -0.016(3) 0.003(3)
O4 0.127(5) 0.078(4) 0.057(3) 0.008(3) 0.002(3) -0.001(3)
Cl1 0.0594(10) 0.0336(8) 0.1078(13) -0.0073(8) -0.0032(9) 0.0027(7)
Cl2 0.0464(8) 0.0390(8) 0.0711(9) 0.0007(6) 0.0079(6) -0.0026(6)
Cl3 0.0526(8) 0.0393(7) 0.0592(8) -0.0069(6) 0.0123(6) -0.0026(6)
Cl4 0.0492(9) 0.0460(9) 0.0973(12) -0.0032(8) 0.0185(8) -0.0036(7)
Pd1 0.0508(3) 0.0420(3) 0.0464(3) 0.00065(18) 0.00571(19) -0.0050(2)
Pd2 0.0480(3) 0.0422(3) 0.0488(3) 0.00475(18) 0.00677(19) -0.00505(19)
B1 0.054(5) 0.077(5) 0.048(4) 0.002(4) 0.011(3) 0.006(4)
B2 0.073(5) 0.056(5) 0.054(4) 0.010(4) 0.004(3) -0.004(4)

loop_
_atom_type_symbol
_atom_type_description
_atom_type_scat_dispersion_real
_atom_type_scat_dispersion_imag
_atom_type_scat_source
C C 0.0033 0.0016 'International Tables Vol C Tables 4.2.6.8 and 6.1.1.4'
H H 0 0 'International Tables Vol C Tables 4.2.6.8 and 6.1.1.4'
C C 0.0033 0.0016 'International Tables Vol C Tables 4.2.6.8 and 6.1.1.4'
N N 0.0061 0.0033 'International Tables Vol C Tables 4.2.6.8 and 6.1.1.4'
O O 0.0106 0.006 'International Tables Vol C Tables 4.2.6.8 and 6.1.1.4'
Cl Cl 0.1484 0.1585 'International Tables Vol C Tables 4.2.6.8 and 6.1.1.4'
Pd Pd -0.9988 1.0072 'International Tables Vol C Tables 4.2.6.8 and 6.1.1.4'
B B 0.0013 0.0007 'International Tables Vol C Tables 4.2.6.8 and 6.1.1.4'

loop_
_geom_angle_atom_site_label_1
_geom_angle_atom_site_label_2
_geom_angle_atom_site_label_3
_geom_angle
C2 C1 C6 122.8(7)
C2 C1 N1 118.8(7)
C6 C1 N1 118.2(6)
C1 C2 C3 118.5(10)
C1 C2 H2 120.8
C3 C2 H2 120.8
C4 C3 C2 120.7(10)
C4 C3 H3 119.7
C2 C3 H3 119.7
C3 C4 C5 119.3(8)
C3 C4 H4 120.4
C5 C4 H4 120.4
C6 C5 C4 120.8(9)
C6 C5 H5 119.6
C4 C5 H5 119.6
C1 C6 C5 117.7(9)
C1 C6 H6 121.2
C5 C6 H6 121.2
N2 C7 N1 107.8(5)
N2 C7 Pd1 125.9(4)
N1 C7 Pd1 126.2(4)
C9 C8 N1 105.9(5)
C9 C8 H8 127.1
N1 C8 H8 127.1
C8 C9 N2 108.0(5)
C8 C9 H9 126
N2 C9 H9 126
N2 C10 C11 111.0(5)
N2 C10 H10A 109.4
C11 C10 H10A 109.4
N2 C10 H10B 109.4
C11 C10 H10B 109.4
H10A C10 H10B 108
C12 C11 C10 112.3(5)
C12 C11 H11A 109.2
C10 C11 H11A 109.2
C12 C11 H11B 109.2
C10 C11 H11B 109.2
H11A C11 H11B 107.9
C11 C12 B1 109.5(6)
C11 C12 H12A 109.8
B1 C12 H12A 109.8
C11 C12 H12B 109.8
B1 C12 H12B 109.8
H12A C12 H12B 108.2
C14 C13 O1 105.7(8)
C14 C13 C16 123.5(9)
O1 C13 C16 111.0(7)
C14 C13 C15 102.8(10)
O1 C13 C15 103.8(9)
C16 C13 C15 108.3(11)
C17 C14 C13 125.7(11)
C17 C14 O2 114.9(8)
C13 C14 O2 103.1(7)
C17 C14 C18 110.5(11)
C13 C14 C18 95.5(10)
O2 C14 C18 103.7(9)
C13 C15 H15A 109.5
C13 C15 H15B 109.5
H15A C15 H15B 109.5
C13 C15 H15C 109.5
H15A C15 H15C 109.5
H15B C15 H15C 109.5
C13 C16 H16A 109.5
C13 C16 H16B 109.5
H16A C16 H16B 109.5
C13 C16 H16C 109.5
H16A C16 H16C 109.5
H16B C16 H16C 109.5
C14 C17 H17A 109.5
C14 C17 H17B 109.5
H17A C17 H17B 109.5
C14 C17 H17C 109.5
H17A C17 H17C 109.5
H17B C17 H17C 109.5
C14 C18 H18A 109.5
C14 C18 H18B 109.5
H18A C18 H18B 109.5
C14 C18 H18C 109.5
H18A C18 H18C 109.5
H18B C18 H18C 109.5
C20 C19 C24 119.3(7)
C20 C19 N3 121.8(6)
C24 C19 N3 118.8(6)
C19 C20 C21 120.8(8)
C19 C20 H20 119.6
C21 C20 H20 119.6
C22 C21 C20 119.9(10)
C22 C21 H21 120.1
C20 C21 H21 120.1
C23 C22 C21 118.7(9)
C23 C22 H22 120.7
C21 C22 H22 120.7
C24 C23 C22 120.5(9)
C24 C23 H23 119.7
C22 C23 H23 119.7
C23 C24 C19 120.8(9)
C23 C24 H24 119.6
C19 C24 H24 119.6
C26 C25 N3 107.2(6)
C26 C25 H25 126.4
N3 C25 H25 126.4
C25 C26 N4 107.4(6)
C25 C26 H26 126.3
N4 C26 H26 126.3
N4 C27 N3 105.6(5)
N4 C27 Pd2 125.7(4)
N3 C27 Pd2 128.6(4)
N4 C28 C29 112.0(5)
N4 C28 H28A 109.2
C29 C28 H28A 109.2
N4 C28 H28B 109.2
C29 C28 H28B 109.2
H28A C28 H28B 107.9
C28 C29 C30 112.3(6)
C28 C29 H29A 109.2
C30 C29 H29A 109.2
C28 C29 H29B 109.2
C30 C29 H29B 109.2
H29A C29 H29B 107.9
B2 C30 C29 113.8(6)
B2 C30 H30A 108.8
C29 C30 H30A 108.8
B2 C30 H30B 108.8
C29 C30 H30B 108.8
H30A C30 H30B 107.7
C33 C31 O3 108.2(7)
C33 C31 C32 118.9(9)
O3 C31 C32 101.7(7)
C33 C31 C34 111.9(9)
O3 C31 C34 108.2(8)
C32 C31 C34 107.0(7)
O4 C32 C36 107.5(7)
O4 C32 C31 104.2(6)
C36 C32 C31 119.6(9)
O4 C32 C35 105.1(8)
C36 C32 C35 111.4(8)
C31 C32 C35 107.8(9)
C31 C33 H33A 109.5
C31 C33 H33B 109.5
H33A C33 H33B 109.5
C31 C33 H33C 109.5
H33A C33 H33C 109.5
H33B C33 H33C 109.5
C31 C34 H34A 109.5
C31 C34 H34B 109.5
H34A C34 H34B 109.5
C31 C34 H34C 109.5
H34A C34 H34C 109.5
H34B C34 H34C 109.5
C32 C35 H35A 109.5
C32 C35 H35B 109.5
H35A C35 H35B 109.5
C32 C35 H35C 109.5
H35A C35 H35C 109.5
H35B C35 H35C 109.5
C32 C36 H36A 109.5
C32 C36 H36B 109.5
H36A C36 H36B 109.5
C32 C36 H36C 109.5
H36A C36 H36C 109.5
H36B C36 H36C 109.5
C7 N1 C8 108.7(5)
C7 N1 C1 127.4(5)
C8 N1 C1 123.7(5)
C7 N2 C9 109.5(5)
C7 N2 C10 125.6(5)
C9 N2 C10 124.7(5)
C27 N3 C25 109.7(5)
C27 N3 C19 124.8(5)
C25 N3 C19 125.5(5)
C27 N4 C26 110.1(5)
C27 N4 C28 125.8(5)
C26 N4 C28 124.2(5)
B1 O1 C13 106.3(6)
B1 O2 C14 108.0(6)
B2 O3 C31 109.1(6)
B2 O4 C32 106.7(6)
Pd1 Cl2 Pd2 90.17(5)
Pd2 Cl4 Pd1 90.86(5)
C7 Pd1 Cl1 88.32(18)
C7 Pd1 Cl2 90.58(18)
Cl1 Pd1 Cl2 178.88(6)
C7 Pd1 Cl4 176.64(17)
Cl1 Pd1 Cl4 93.27(6)
Cl2 Pd1 Cl4 87.84(5)
C27 Pd2 Cl3 87.62(18)
C27 Pd2 Cl4 90.85(18)
Cl3 Pd2 Cl4 174.92(6)
C27 Pd2 Cl2 176.84(17)
Cl3 Pd2 Cl2 94.23(5)
Cl4 Pd2 Cl2 87.51(5)
O2 B1 O1 112.9(7)
O2 B1 C12 124.0(7)
O1 B1 C12 123.0(6)
O3 B2 O4 112.4(6)
O3 B2 C30 123.7(6)
O4 B2 C30 123.9(7)

loop_
_geom_bond_atom_site_label_1
_geom_bond_atom_site_label_2
_geom_bond_distance
C1 C2 1.352(11)
C1 C6 1.365(10)
C1 N1 1.444(7)
C2 C3 1.408(13)
C2 H2 0.93
C3 C4 1.333(14)
C3 H3 0.93
C4 C5 1.407(14)
C4 H4 0.93
C5 C6 1.383(11)
C5 H5 0.93
C6 H6 0.93
C7 N2 1.317(7)
C7 N1 1.352(7)
C7 Pd1 1.956(6)
C8 C9 1.341(9)
C8 N1 1.408(8)
C8 H8 0.93
C9 N2 1.389(8)
C9 H9 0.93
C10 N2 1.457(7)
C10 C11 1.545(9)
C10 H10A 0.97
C10 H10B 0.97
C11 C12 1.525(9)
C11 H11A 0.97
C11 H11B 0.97
C12 B1 1.555(10)
C12 H12A 0.97
C12 H12B 0.97
C13 C14 1.440(12)
C13 O1 1.441(10)
C13 C16 1.480(11)
C13 C15 1.614(16)
C14 C17 1.440(13)
C14 O2 1.472(10)
C14 C18 1.753(18)
C15 H15A 0.96
C15 H15B 0.96
C15 H15C 0.96
C16 H16A 0.96
C16 H16B 0.96
C16 H16C 0.96
C17 H17A 0.96
C17 H17B 0.96
C17 H17C 0.96
C18 H18A 0.96
C18 H18B 0.96
C18 H18C 0.96
C19 C20 1.358(10)
C19 C24 1.400(10)
C19 N3 1.413(8)
C20 C21 1.421(11)
C20 H20 0.93
C21 C22 1.399(14)
C21 H21 0.93
C22 C23 1.395(14)
C22 H22 0.93
C23 C24 1.390(11)
C23 H23 0.93
C24 H24 0.93
C25 C26 1.320(9)
C25 N3 1.384(8)
C25 H25 0.93
C26 N4 1.384(8)
C26 H26 0.93
C27 N4 1.339(7)
C27 N3 1.354(7)
C27 Pd2 1.933(6)
C28 N4 1.463(8)
C28 C29 1.492(9)
C28 H28A 0.97
C28 H28B 0.97
C29 C30 1.559(9)
C29 H29A 0.97
C29 H29B 0.97
C30 B2 1.552(10)
C30 H30A 0.97
C30 H30B 0.97
C31 C33 1.416(12)
C31 O3 1.450(9)
C31 C32 1.515(12)
C31 C34 1.536(13)
C32 O4 1.445(9)
C32 C36 1.493(11)
C32 C35 1.676(13)
C33 H33A 0.96
C33 H33B 0.96
C33 H33C 0.96
C34 H34A 0.96
C34 H34B 0.96
C34 H34C 0.96
C35 H35A 0.96
C35 H35B 0.96
C35 H35C 0.96
C36 H36A 0.96
C36 H36B 0.96
C36 H36C 0.96
O1 B1 1.345(9)
O2 B1 1.311(9)
O3 B2 1.339(9)
O4 B2 1.356(8)
Cl1 Pd1 2.3081(16)
Cl2 Pd1 2.3385(15)
Cl2 Pd2 2.4314(15)
Cl3 Pd2 2.3007(14)
Cl4 Pd2 2.3312(16)
Cl4 Pd1 2.4105(16)

loop_
_platon_squeeze_void_nr
_platon_squeeze_void_average_x
_platon_squeeze_void_average_y
_platon_squeeze_void_average_z
_platon_squeeze_void_volume
_platon_squeeze_void_count_electrons
_platon_squeeze_void_content
1 0.000 0.000 0.500 328 138 ' '
2 0.000 0.500 1.000 328 138 ' '
3 0.171 0.193 0.974 19 6 ' '
4 0.171 0.307 0.474 19 6 ' '
5 0.828 0.693 0.526 19 6 ' '
6 0.828 0.807 0.026 19 6 ' '
